data_7017121
loop_
_publ_author_name
'S\'anchez, Gregorio'
'Garc\'ia, Joaqu\'in'
'Mart\'inez, Marina'
'Kapdi, Anant R.'
'P\'erez, Jos\'e'
'Garc\'ia, Luis'
'Luis Serrano, J.'

_publ_section_title
;
 Bis(imidate)palladium(ii) complexes with labile ligands. Mimics of
 classical precursors?
;
_journal_issue 47
_journal_name_full 'Dalton transactions (Cambridge, England : 2003)'
_journal_page_first 12676
_journal_page_last 12689
_journal_paper_doi 10.1039/c1dt10426h
_journal_volume 40
_journal_year 2011
_chemical_formula_sum 'C50 H38 N2 O6 P2 Pd S2'
_chemical_formula_weight 995.28
_chemical_name_systematic
;
?
;
_space_group_IT_number 14
_symmetry_cell_setting monoclinic
_symmetry_space_group_name_Hall '-P 2ybc'
_symmetry_space_group_name_H-M 'P 1 21/c 1'
_atom_sites_solution_hydrogens geom
_atom_sites_solution_primary direct
_atom_sites_solution_secondary difmap
_audit_creation_method SHELXL-97
_cell_angle_alpha 90.00
_cell_angle_beta 96.788(2)
_cell_angle_gamma 90.00
_cell_formula_units_Z 4
_cell_length_a 13.6140(14)
_cell_length_b 13.2162(13)
_cell_length_c 24.102(2)
_cell_measurement_temperature 100(2)
_cell_volume 4306.2(7)
_computing_structure_refinement 'SHELXL-97 (Sheldrick, 1997)'
_diffrn_ambient_temperature 100(2)
_diffrn_measured_fraction_theta_full 0.000
_diffrn_measured_fraction_theta_max 0.942
_diffrn_radiation_monochromator graphite
_diffrn_radiation_source 'fine-focus sealed tube'
_diffrn_radiation_type MoK\a
_diffrn_radiation_wavelength 0.71073
_diffrn_reflns_av_R_equivalents 0.0239
_diffrn_reflns_av_sigmaI/netI 0.0194
_diffrn_reflns_limit_h_max 18
_diffrn_reflns_limit_h_min -18
_diffrn_reflns_limit_k_max 17
_diffrn_reflns_limit_k_min -17
_diffrn_reflns_limit_l_max 31
_diffrn_reflns_limit_l_min -30
_diffrn_reflns_number 52699
_diffrn_reflns_theta_full 0.50
_diffrn_reflns_theta_max 28.73
_diffrn_reflns_theta_min 1.51
_exptl_absorpt_coefficient_mu 0.657
_exptl_absorpt_correction_T_max 0.8965
_exptl_absorpt_correction_T_min 0.8322
_exptl_absorpt_correction_type multi-scan
_exptl_absorpt_process_details SADABS
_exptl_crystal_colour yellow
_exptl_crystal_density_diffrn 1.535
_exptl_crystal_density_method 'not measured'
_exptl_crystal_description block
_exptl_crystal_F_000 2032
_exptl_crystal_size_max 0.29
_exptl_crystal_size_mid 0.19
_exptl_crystal_size_min 0.17
_refine_diff_density_max 0.812
_refine_diff_density_min -0.407
_refine_diff_density_rms 0.101
_refine_ls_extinction_method none
_refine_ls_goodness_of_fit_ref 1.101
_refine_ls_hydrogen_treatment constr
_refine_ls_matrix_type full
_refine_ls_number_parameters 568
_refine_ls_number_reflns 10498
_refine_ls_number_restraints 0
_refine_ls_restrained_S_all 1.101
_refine_ls_R_factor_all 0.0313
_refine_ls_R_factor_gt 0.0289
_refine_ls_shift/su_max 0.002
_refine_ls_shift/su_mean 0.000
_refine_ls_structure_factor_coef Fsqd
_refine_ls_weighting_details 'calc w=1/[\s^2^(Fo^2^)+(0.0386P)^2^+3.5995P] where P=(Fo^2^+2Fc^2^)/3'
_refine_ls_weighting_scheme calc
_refine_ls_wR_factor_gt 0.0723
_refine_ls_wR_factor_ref 0.0773
_reflns_number_gt 9883
_reflns_number_total 10498
_reflns_threshold_expression >2sigma(I)
_cod_data_source_file c1dt10426h.txt
_cod_data_source_block compound_4a
_cod_original_cell_volume 4306.1(7)
_cod_original_sg_symbol_H-M P21/c
_cod_database_code 7017121

loop_
_symmetry_equiv_pos_as_xyz
'x, y, z'
'-x, y+1/2, -z+1/2'
'-x, -y, -z'
'x, -y-1/2, z-1/2'

loop_
_atom_site_label
_atom_site_type_symbol
_atom_site_fract_x
_atom_site_fract_y
_atom_site_fract_z
_atom_site_U_iso_or_equiv
_atom_site_adp_type
_atom_site_occupancy
_atom_site_symmetry_multiplicity
_atom_site_calc_flag
_atom_site_refinement_flags
Pd1 Pd 0.715660(9) 0.814289(9) 0.872356(5) 0.01036(4) Uani 1 1 d .
N1 N 0.83723(11) 0.82168(11) 0.83010(6) 0.0143(3) Uani 1 1 d .
C1 C 0.85461(13) 0.74442(13) 0.79388(7) 0.0145(3) Uani 1 1 d .
O3 O 0.79500(10) 0.67837(10) 0.77884(6) 0.0193(3) Uani 1 1 d .
C2 C 0.95696(13) 0.75169(13) 0.77708(7) 0.0150(3) Uani 1 1 d .
C3 C 1.00310(15) 0.68658(14) 0.74320(8) 0.0188(4) Uani 1 1 d .
H3 H 0.9698 0.6287 0.7270 0.023 Uiso 1 1 calc R
C4 C 1.09995(14) 0.70864(15) 0.73361(8) 0.0200(4) Uani 1 1 d .
H4 H 1.1329 0.6653 0.7103 0.024 Uiso 1 1 calc R
C5 C 1.14896(14) 0.79310(15) 0.75762(8) 0.0198(4) Uani 1 1 d .
H5 H 1.2147 0.8068 0.7503 0.024 Uiso 1 1 calc R
C6 C 1.10329(13) 0.85776(14) 0.79217(8) 0.0183(3) Uani 1 1 d .
H6 H 1.1364 0.9155 0.8088 0.022 Uiso 1 1 calc R
C7 C 1.00775(13) 0.83428(13) 0.80115(7) 0.0150(3) Uani 1 1 d .
S1 S 0.93068(3) 0.89989(3) 0.842072(18) 0.01436(9) Uani 1 1 d .
O1 O 0.90802(10) 0.99731(10) 0.81736(6) 0.0227(3) Uani 1 1 d .
O2 O 0.96927(10) 0.89981(11) 0.90030(6) 0.0225(3) Uani 1 1 d .
N2 N 0.58885(11) 0.79351(11) 0.90770(6) 0.0131(3) Uani 1 1 d .
C8 C 0.50463(13) 0.76441(13) 0.87420(7) 0.0143(3) Uani 1 1 d .
O6 O 0.50336(9) 0.73454(10) 0.82617(5) 0.0175(3) Uani 1 1 d .
C9 C 0.41520(13) 0.77905(13) 0.90370(7) 0.0150(3) Uani 1 1 d .
C10 C 0.31744(13) 0.76957(14) 0.88107(8) 0.0184(3) Uani 1 1 d .
H10 H 0.3005 0.7432 0.8445 0.022 Uiso 1 1 calc R
C11 C 0.24473(14) 0.79981(15) 0.91355(9) 0.0214(4) Uani 1 1 d .
H11 H 0.1771 0.7955 0.8986 0.026 Uiso 1 1 calc R
C12 C 0.26919(14) 0.83614(15) 0.96745(8) 0.0222(4) Uani 1 1 d .
H12 H 0.2180 0.8563 0.9887 0.027 Uiso 1 1 calc R
C13 C 0.36756(14) 0.84363(14) 0.99109(8) 0.0185(3) Uani 1 1 d .
H13 H 0.3848 0.8668 1.0283 0.022 Uiso 1 1 calc R
C14 C 0.43849(13) 0.81561(13) 0.95763(8) 0.0151(3) Uani 1 1 d .
S2 S 0.56828(3) 0.82438(3) 0.971676(17) 0.01326(9) Uani 1 1 d .
O4 O 0.60034(9) 0.92657(10) 0.98400(5) 0.0178(3) Uani 1 1 d .
O5 O 0.60526(10) 0.74859(10) 1.01165(5) 0.0186(3) Uani 1 1 d .
P1 P 0.63969(3) 0.95014(3) 0.819022(18) 0.01257(9) Uani 1 1 d .
C15 C 0.65571(13) 0.93049(14) 0.74592(7) 0.0154(3) Uani 1 1 d .
C16 C 0.63334(15) 0.83412(14) 0.72428(8) 0.0214(4) Uani 1 1 d .
H16 H 0.6130 0.7824 0.7478 0.026 Uiso 1 1 calc R
C17 C 0.64081(16) 0.81388(15) 0.66820(8) 0.0240(4) Uani 1 1 d .
H17 H 0.6250 0.7484 0.6535 0.029 Uiso 1 1 calc R
C18 C 0.67128(14) 0.88887(16) 0.63385(8) 0.0221(4) Uani 1 1 d .
H18 H 0.6769 0.8748 0.5957 0.027 Uiso 1 1 calc R
C19 C 0.69351(14) 0.98422(16) 0.65536(8) 0.0229(4) Uani 1 1 d .
H19 H 0.7139 1.0357 0.6317 0.027 Uiso 1 1 calc R
C20 C 0.68634(13) 1.00574(15) 0.71133(8) 0.0197(4) Uani 1 1 d .
H20 H 0.7023 1.0713 0.7258 0.024 Uiso 1 1 calc R
C21 C 0.68555(13) 1.07544(13) 0.84042(7) 0.0157(3) Uani 1 1 d .
C22 C 0.63824(15) 1.16188(15) 0.81643(9) 0.0224(4) Uani 1 1 d .
H22 H 0.5857 1.1550 0.7871 0.027 Uiso 1 1 calc R
C23 C 0.66805(16) 1.25751(15) 0.83551(10) 0.0286(5) Uani 1 1 d .
H23 H 0.6349 1.3158 0.8196 0.034 Uiso 1 1 calc R
C24 C 0.74574(17) 1.26841(16) 0.87763(10) 0.0299(5) Uani 1 1 d .
H24 H 0.7662 1.3340 0.8904 0.036 Uiso 1 1 calc R
C25 C 0.79350(16) 1.18370(15) 0.90112(9) 0.0249(4) Uani 1 1 d .
H25 H 0.8476 1.1913 0.9295 0.030 Uiso 1 1 calc R
C26 C 0.76284(14) 1.08727(14) 0.88339(8) 0.0184(4) Uani 1 1 d .
H26 H 0.7946 1.0294 0.9006 0.022 Uiso 1 1 calc R
C27 C 0.50755(13) 0.97467(13) 0.81872(7) 0.0145(3) Uani 1 1 d .
C28 C 0.47408(13) 1.00804(13) 0.86829(7) 0.0159(3) Uani 1 1 d .
H28 H 0.5185 1.0095 0.9018 0.019 Uiso 1 1 calc R
C29 C 0.37700(13) 1.03892(13) 0.86914(8) 0.0178(3) Uani 1 1 d .
H29 H 0.3546 1.0601 0.9032 0.021 Uiso 1 1 calc R
C30 C 0.31255(13) 1.03867(14) 0.81983(8) 0.0199(4) Uani 1 1 d .
H30 H 0.2465 1.0619 0.8199 0.024 Uiso 1 1 calc R
C31 C 0.34456(14) 1.00460(15) 0.77072(8) 0.0218(4) Uani 1 1 d .
H31 H 0.3000 1.0036 0.7373 0.026 Uiso 1 1 calc R
C32 C 0.44150(14) 0.97179(14) 0.76990(8) 0.0187(4) Uani 1 1 d .
H32 H 0.4626 0.9475 0.7362 0.022 Uiso 1 1 calc R
P2 P 0.79468(3) 0.68713(3) 0.929747(18) 0.01212(9) Uani 1 1 d .
C33 C 0.70993(12) 0.58482(13) 0.94109(7) 0.0142(3) Uani 1 1 d .
C34 C 0.63762(13) 0.56217(13) 0.89691(7) 0.0152(3) Uani 1 1 d .
H34 H 0.6337 0.6004 0.8633 0.018 Uiso 1 1 calc R
C35 C 0.57117(13) 0.48346(14) 0.90206(8) 0.0185(4) Uani 1 1 d .
H35 H 0.5221 0.4680 0.8719 0.022 Uiso 1 1 calc R
C36 C 0.57628(14) 0.42769(14) 0.95092(8) 0.0215(4) Uani 1 1 d .
H36 H 0.5302 0.3748 0.9545 0.026 Uiso 1 1 calc R
C37 C 0.64883(15) 0.44917(15) 0.99469(8) 0.0225(4) Uani 1 1 d .
H37 H 0.6530 0.4102 1.0280 0.027 Uiso 1 1 calc R
C38 C 0.71563(14) 0.52761(14) 0.98999(8) 0.0185(3) Uani 1 1 d .
H38 H 0.7651 0.5422 1.0201 0.022 Uiso 1 1 calc R
C39 C 0.89794(13) 0.61973(13) 0.90452(7) 0.0152(3) Uani 1 1 d .
C40 C 0.87818(14) 0.53728(14) 0.86883(8) 0.0186(4) Uani 1 1 d .
H40 H 0.8118 0.5154 0.8593 0.022 Uiso 1 1 calc R
C41 C 0.95428(15) 0.48692(15) 0.84707(8) 0.0226(4) Uani 1 1 d .
H41 H 0.9398 0.4320 0.8220 0.027 Uiso 1 1 calc R
C42 C 1.05142(15) 0.51665(15) 0.86182(9) 0.0263(4) Uani 1 1 d .
H42 H 1.1037 0.4816 0.8473 0.032 Uiso 1 1 calc R
C43 C 1.07193(14) 0.59756(15) 0.89771(10) 0.0263(4) Uani 1 1 d .
H43 H 1.1386 0.6174 0.9081 0.032 Uiso 1 1 calc R
C44 C 0.99587(14) 0.65024(15) 0.91872(9) 0.0214(4) Uani 1 1 d .
H44 H 1.0105 0.7067 0.9426 0.026 Uiso 1 1 calc R
C45 C 0.84679(13) 0.74376(13) 0.99533(7) 0.0152(3) Uani 1 1 d .
C46 C 0.83175(14) 0.84688(14) 1.00285(8) 0.0198(4) Uani 1 1 d .
H46 H 0.7913 0.8840 0.9751 0.024 Uiso 1 1 calc R
C47 C 0.87523(17) 0.89590(16) 1.05038(9) 0.0278(4) Uani 1 1 d .
H47 H 0.8650 0.9664 1.0550 0.033 Uiso 1 1 calc R
C48 C 0.93356(18) 0.84229(17) 1.09112(9) 0.0307(5) Uani 1 1 d .
H48 H 0.9636 0.8759 1.1236 0.037 Uiso 1 1 calc R
C49 C 0.94802(17) 0.73948(16) 1.08443(9) 0.0284(5) Uani 1 1 d .
H49 H 0.9871 0.7026 1.1128 0.034 Uiso 1 1 calc R
C50 C 0.90592(15) 0.68989(14) 1.03666(8) 0.0219(4) Uani 1 1 d .
H50 H 0.9172 0.6196 1.0321 0.026 Uiso 1 1 calc R

loop_
_atom_site_aniso_label
_atom_site_aniso_U_11
_atom_site_aniso_U_22
_atom_site_aniso_U_33
_atom_site_aniso_U_23
_atom_site_aniso_U_13
_atom_site_aniso_U_12
Pd1 0.01128(7) 0.00937(7) 0.01044(7) 0.00079(4) 0.00135(4) -0.00111(4)
N1 0.0146(7) 0.0143(7) 0.0146(7) 0.0003(5) 0.0034(5) -0.0027(5)
C1 0.0171(8) 0.0140(8) 0.0124(7) 0.0011(6) 0.0017(6) 0.0004(6)
O3 0.0200(6) 0.0179(6) 0.0198(6) -0.0028(5) 0.0009(5) -0.0049(5)
C2 0.0160(8) 0.0158(8) 0.0129(8) 0.0007(6) 0.0010(6) -0.0004(6)
C3 0.0222(9) 0.0169(9) 0.0174(9) -0.0022(7) 0.0029(7) -0.0005(7)
C4 0.0227(9) 0.0206(9) 0.0180(9) -0.0005(7) 0.0070(7) 0.0045(7)
C5 0.0163(8) 0.0250(9) 0.0187(9) 0.0025(7) 0.0048(7) 0.0006(7)
C6 0.0167(8) 0.0192(9) 0.0189(8) 0.0007(7) 0.0017(7) -0.0019(7)
C7 0.0170(8) 0.0146(8) 0.0138(8) 0.0002(6) 0.0034(6) 0.0014(6)
S1 0.01481(19) 0.01219(19) 0.0167(2) -0.00184(15) 0.00435(15) -0.00273(15)
O1 0.0252(7) 0.0124(6) 0.0325(8) 0.0020(5) 0.0110(6) -0.0004(5)
O2 0.0240(7) 0.0251(7) 0.0184(6) -0.0062(5) 0.0019(5) -0.0057(6)
N2 0.0149(7) 0.0129(7) 0.0118(7) 0.0002(5) 0.0033(5) -0.0009(5)
C8 0.0158(8) 0.0100(7) 0.0171(8) 0.0029(6) 0.0012(6) -0.0005(6)
O6 0.0203(6) 0.0180(6) 0.0141(6) -0.0015(5) 0.0015(5) -0.0004(5)
C9 0.0169(8) 0.0117(8) 0.0166(8) 0.0020(6) 0.0029(6) -0.0021(6)
C10 0.0180(8) 0.0171(8) 0.0196(9) 0.0026(7) -0.0001(7) -0.0027(7)
C11 0.0148(8) 0.0222(9) 0.0272(10) 0.0071(8) 0.0019(7) -0.0013(7)
C12 0.0180(9) 0.0240(9) 0.0261(10) 0.0052(8) 0.0096(7) 0.0015(7)
C13 0.0209(9) 0.0178(8) 0.0179(8) 0.0016(7) 0.0062(7) -0.0007(7)
C14 0.0150(8) 0.0136(8) 0.0166(8) 0.0029(6) 0.0020(6) -0.0017(6)
S2 0.01424(19) 0.01362(19) 0.01205(19) 0.00055(15) 0.00204(15) -0.00127(14)
O4 0.0194(6) 0.0154(6) 0.0182(6) -0.0025(5) 0.0006(5) -0.0021(5)
O5 0.0207(6) 0.0196(6) 0.0155(6) 0.0050(5) 0.0018(5) 0.0009(5)
P1 0.0146(2) 0.01090(19) 0.0123(2) 0.00142(15) 0.00201(15) 0.00052(15)
C15 0.0160(8) 0.0179(8) 0.0123(8) 0.0009(6) 0.0021(6) 0.0041(6)
C16 0.0326(10) 0.0139(8) 0.0180(9) 0.0030(7) 0.0044(7) 0.0041(7)
C17 0.0346(11) 0.0182(9) 0.0189(9) -0.0027(7) 0.0020(8) 0.0075(8)
C18 0.0198(9) 0.0327(11) 0.0143(8) -0.0008(7) 0.0033(7) 0.0060(8)
C19 0.0199(9) 0.0325(11) 0.0167(9) 0.0054(8) 0.0042(7) -0.0041(8)
C20 0.0183(8) 0.0225(9) 0.0180(9) 0.0019(7) 0.0012(7) -0.0049(7)
C21 0.0183(8) 0.0117(8) 0.0183(8) -0.0005(6) 0.0076(7) -0.0015(6)
C22 0.0218(9) 0.0160(8) 0.0307(10) 0.0046(8) 0.0090(8) 0.0015(7)
C23 0.0323(11) 0.0132(9) 0.0435(12) 0.0028(8) 0.0186(9) 0.0019(8)
C24 0.0388(12) 0.0164(9) 0.0393(12) -0.0096(8) 0.0244(10) -0.0102(8)
C25 0.0290(10) 0.0264(10) 0.0216(9) -0.0082(8) 0.0124(8) -0.0124(8)
C26 0.0201(9) 0.0194(9) 0.0172(8) -0.0016(7) 0.0083(7) -0.0034(7)
C27 0.0161(8) 0.0106(7) 0.0168(8) 0.0026(6) 0.0017(6) 0.0008(6)
C28 0.0180(8) 0.0131(8) 0.0162(8) 0.0021(6) 0.0007(6) -0.0005(6)
C29 0.0200(9) 0.0134(8) 0.0210(9) 0.0004(7) 0.0058(7) -0.0008(7)
C30 0.0151(8) 0.0155(8) 0.0290(10) 0.0020(7) 0.0015(7) 0.0010(7)
C31 0.0198(9) 0.0220(9) 0.0220(9) 0.0008(7) -0.0044(7) 0.0019(7)
C32 0.0216(9) 0.0180(9) 0.0161(8) 0.0001(7) 0.0002(7) 0.0018(7)
P2 0.0129(2) 0.01024(19) 0.0129(2) 0.00088(15) 0.00012(15) -0.00129(15)
C33 0.0147(8) 0.0105(7) 0.0177(8) 0.0002(6) 0.0034(6) -0.0013(6)
C34 0.0156(8) 0.0136(8) 0.0163(8) 0.0013(6) 0.0015(6) 0.0001(6)
C35 0.0155(8) 0.0158(8) 0.0240(9) -0.0034(7) 0.0017(7) -0.0024(7)
C36 0.0207(9) 0.0158(8) 0.0294(10) -0.0004(7) 0.0083(7) -0.0055(7)
C37 0.0293(10) 0.0184(9) 0.0207(9) 0.0053(7) 0.0064(8) -0.0039(8)
C38 0.0219(9) 0.0174(8) 0.0158(8) 0.0007(7) 0.0011(7) -0.0022(7)
C39 0.0158(8) 0.0129(8) 0.0173(8) 0.0031(6) 0.0026(6) 0.0010(6)
C40 0.0181(8) 0.0173(8) 0.0201(9) 0.0004(7) 0.0012(7) 0.0003(7)
C41 0.0260(10) 0.0175(9) 0.0244(9) -0.0028(7) 0.0038(8) 0.0029(7)
C42 0.0234(10) 0.0188(9) 0.0384(12) 0.0014(8) 0.0106(8) 0.0055(7)
C43 0.0157(9) 0.0212(9) 0.0421(12) -0.0002(9) 0.0046(8) -0.0001(7)
C44 0.0184(9) 0.0157(9) 0.0297(10) -0.0004(7) 0.0013(7) -0.0016(7)
C45 0.0150(8) 0.0152(8) 0.0147(8) 0.0002(6) -0.0008(6) -0.0028(6)
C46 0.0221(9) 0.0174(9) 0.0188(9) 0.0000(7) -0.0025(7) 0.0000(7)
C47 0.0378(12) 0.0178(9) 0.0254(10) -0.0044(8) -0.0065(9) -0.0017(8)
C48 0.0409(12) 0.0272(10) 0.0210(10) -0.0039(8) -0.0092(9) -0.0064(9)
C49 0.0333(11) 0.0250(10) 0.0231(10) 0.0055(8) -0.0123(8) -0.0046(8)
C50 0.0250(10) 0.0168(9) 0.0219(9) 0.0030(7) -0.0054(8) -0.0029(7)

loop_
_atom_type_symbol
_atom_type_description
_atom_type_scat_dispersion_real
_atom_type_scat_dispersion_imag
_atom_type_scat_source
C C 0.0033 0.0016 'International Tables Vol C Tables 4.2.6.8 and 6.1.1.4'
H H 0.0000 0.0000 'International Tables Vol C Tables 4.2.6.8 and 6.1.1.4'
N N 0.0061 0.0033 'International Tables Vol C Tables 4.2.6.8 and 6.1.1.4'
O O 0.0106 0.0060 'International Tables Vol C Tables 4.2.6.8 and 6.1.1.4'
P P 0.1023 0.0942 'International Tables Vol C Tables 4.2.6.8 and 6.1.1.4'
Pd Pd -0.9988 1.0072 'International Tables Vol C Tables 4.2.6.8 and 6.1.1.4'
S S 0.1246 0.1234 'International Tables Vol C Tables 4.2.6.8 and 6.1.1.4'

loop_
_geom_angle_atom_site_label_1
_geom_angle_atom_site_label_2
_geom_angle_atom_site_label_3
_geom_angle
N2 Pd1 N1 173.05(6)
N2 Pd1 P2 90.52(4)
N1 Pd1 P2 89.21(4)
N2 Pd1 P1 89.53(4)
N1 Pd1 P1 91.18(4)
P2 Pd1 P1 176.310(16)
C1 N1 S1 112.97(12)
C1 N1 Pd1 119.22(11)
S1 N1 Pd1 126.84(8)
O3 C1 N1 124.06(16)
O3 C1 C2 124.99(16)
N1 C1 C2 110.93(15)
C7 C2 C3 119.87(17)
C7 C2 C1 111.84(15)
C3 C2 C1 128.27(16)
C2 C3 C4 118.05(17)
C5 C4 C3 120.99(17)
C6 C5 C4 121.06(17)
C7 C6 C5 116.91(17)
C6 C7 C2 123.11(17)
C6 C7 S1 128.00(14)
C2 C7 S1 108.89(13)
O1 S1 O2 116.14(9)
O1 S1 N1 111.61(8)
O2 S1 N1 110.97(8)
O1 S1 C7 108.88(8)
O2 S1 C7 112.00(9)
N1 S1 C7 95.33(8)
C8 N2 S2 113.30(12)
C8 N2 Pd1 118.80(11)
S2 N2 Pd1 127.20(8)
O6 C8 N2 124.32(16)
O6 C8 C9 124.90(16)
N2 C8 C9 110.72(15)
C10 C9 C14 120.23(17)
C10 C9 C8 126.96(16)
C14 C9 C8 112.47(15)
C9 C10 C11 117.88(17)
C12 C11 C10 121.20(18)
C11 C12 C13 121.27(18)
C14 C13 C12 116.52(18)
C13 C14 C9 122.86(17)
C13 C14 S2 128.67(15)
C9 C14 S2 108.39(13)
O5 S2 O4 116.19(8)
O5 S2 N2 111.65(8)
O4 S2 N2 110.11(8)
O5 S2 C14 110.25(8)
O4 S2 C14 111.95(8)
N2 S2 C14 94.66(8)
C15 P1 C21 109.12(8)
C15 P1 C27 104.61(8)
C21 P1 C27 98.29(8)
C15 P1 Pd1 108.79(6)
C21 P1 Pd1 114.92(6)
C27 P1 Pd1 120.15(6)
C20 C15 C16 119.69(17)
C20 C15 P1 123.80(14)
C16 C15 P1 116.50(14)
C17 C16 C15 119.99(18)
C18 C17 C16 120.23(18)
C19 C18 C17 119.70(18)
C18 C19 C20 120.79(18)
C15 C20 C19 119.60(18)
C26 C21 C22 118.95(17)
C26 C21 P1 120.99(14)
C22 C21 P1 119.89(14)
C23 C22 C21 120.2(2)
C24 C23 C22 120.4(2)
C25 C24 C23 119.86(19)
C24 C25 C26 120.4(2)
C25 C26 C21 120.19(18)
C32 C27 C28 119.10(16)
C32 C27 P1 122.34(14)
C28 C27 P1 118.19(13)
C29 C28 C27 120.85(17)
C28 C29 C30 119.55(17)
C31 C30 C29 120.04(17)
C30 C31 C32 120.57(17)
C31 C32 C27 119.85(17)
C45 P2 C33 111.42(8)
C45 P2 C39 104.70(8)
C33 P2 C39 102.37(8)
C45 P2 Pd1 108.76(6)
C33 P2 Pd1 111.40(6)
C39 P2 Pd1 117.93(6)
C34 C33 C38 119.52(16)
C34 C33 P2 116.61(13)
C38 C33 P2 123.84(14)
C35 C34 C33 119.95(16)
C36 C35 C34 120.36(17)
C35 C36 C37 119.87(17)
C36 C37 C38 120.26(17)
C37 C38 C33 120.04(17)
C40 C39 C44 119.08(17)
C40 C39 P2 119.08(14)
C44 C39 P2 121.82(14)
C41 C40 C39 120.69(17)
C42 C41 C40 120.04(18)
C43 C42 C41 119.72(18)
C42 C43 C44 120.70(19)
C43 C44 C39 119.74(18)
C46 C45 C50 119.09(16)
C46 C45 P2 117.92(13)
C50 C45 P2 122.87(14)
C47 C46 C45 120.65(18)
C48 C47 C46 120.03(19)
C47 C48 C49 119.85(19)
C48 C49 C50 120.61(19)
C49 C50 C45 119.77(18)

loop_
_geom_bond_atom_site_label_1
_geom_bond_atom_site_label_2
_geom_bond_distance
Pd1 N2 2.0321(15)
Pd1 N1 2.0456(15)
Pd1 P2 2.3544(5)
Pd1 P1 2.3731(5)
N1 C1 1.382(2)
N1 S1 1.6381(15)
C1 O3 1.218(2)
C1 C2 1.499(2)
C2 C7 1.382(2)
C2 C3 1.387(3)
C3 C4 1.396(3)
C4 C5 1.391(3)
C5 C6 1.390(3)
C6 C7 1.379(2)
C7 S1 1.7523(18)
S1 O1 1.4368(14)
S1 O2 1.4392(14)
N2 C8 1.377(2)
N2 S2 1.6505(15)
C8 O6 1.221(2)
C8 C9 1.493(2)
C9 C10 1.383(2)
C9 C14 1.388(2)
C10 C11 1.391(3)
C11 C12 1.388(3)
C12 C13 1.396(3)
C13 C14 1.380(3)
C14 S2 1.7631(18)
S2 O5 1.4388(13)
S2 O4 1.4396(13)
P1 C15 1.8194(18)
P1 C21 1.8226(18)
P1 C27 1.8270(18)
C15 C20 1.393(3)
C15 C16 1.396(3)
C16 C17 1.393(3)
C17 C18 1.386(3)
C18 C19 1.383(3)
C19 C20 1.393(3)
C21 C26 1.395(3)
C21 C22 1.402(3)
C22 C23 1.389(3)
C23 C24 1.384(3)
C24 C25 1.382(3)
C25 C26 1.392(3)
C27 C32 1.394(2)
C27 C28 1.399(2)
C28 C29 1.386(2)
C29 C30 1.391(3)
C30 C31 1.384(3)
C31 C32 1.391(3)
P2 C45 1.8157(18)
P2 C33 1.8191(17)
P2 C39 1.8279(18)
C33 C34 1.394(2)
C33 C38 1.395(2)
C34 C35 1.394(2)
C35 C36 1.384(3)
C36 C37 1.387(3)
C37 C38 1.392(3)
C39 C40 1.395(3)
C39 C44 1.396(3)
C40 C41 1.386(3)
C41 C42 1.385(3)
C42 C43 1.383(3)
C43 C44 1.392(3)
C45 C46 1.393(3)
C45 C50 1.399(2)
C46 C47 1.387(3)
C47 C48 1.383(3)
C48 C49 1.385(3)
C49 C50 1.388(3)
